data_4342003
loop_
_publ_author_name
'Mondrag\'on, Alexander'
'Flores-Alamo, Marcos'
'Mart\'inez-Alanis, Paulina R'
'Aull\'on, Gabriel'
'Ugalde-Sald\'ivar, V\'ictor M'
'Castillo, Ivan'

_publ_section_title
;
 Electrocatalytic Proton Reduction by Dimeric Nickel Complex of a
 Sterically Demanding Pincer-type NS2 Aminobis(thiophenolate) Ligand.
;
_journal_issue 2
_journal_name_full 'Inorganic chemistry'
_journal_page_first 619
_journal_page_last 627
_journal_paper_doi 10.1021/ic502547y
_journal_volume 54
_journal_year 2015
_chemical_formula_moiety 'C72 H58 F24 N2 Ni2 S4'
_chemical_formula_sum 'C72 H58 F24 N2 Ni2 S4'
_chemical_formula_weight 1652.86
_chemical_name_systematic
;
 ?
;
_space_group_IT_number 15
_symmetry_cell_setting monoclinic
_symmetry_Int_Tables_number 15
_symmetry_space_group_name_Hall '-C 2yc'
_symmetry_space_group_name_H-M 'C 1 2/c 1'
_atom_sites_solution_hydrogens geom
_audit_conform_dict_location ftp://ftp.iucr.org/pub/cif_core.dic
_audit_conform_dict_name cif_core.dic
_audit_conform_dict_version 2.4.3
_audit_creation_date 2014-09-10T09:43:23-00:00
_audit_creation_method 'WinGX routine CIF_UPDATE'
_cell_angle_alpha 90
_cell_angle_beta 94.566(6)
_cell_angle_gamma 90
_cell_formula_units_Z 4
_cell_length_a 24.8355(18)
_cell_length_b 16.3722(8)
_cell_length_c 17.6580(10)
_cell_measurement_reflns_used 5903
_cell_measurement_temperature 130(2)
_cell_measurement_theta_max 25.9999
_cell_measurement_theta_min 3.3903
_cell_volume 7157.2(7)
_computing_cell_refinement
;
        CrysAlisPro, Agilent Technologies,
        Version 1.171.35.19 (release 27-10-2011 CrysAlis171 .NET)
        (compiled Oct 27 2011,15:02:11)
;
_computing_data_collection
;
        CrysAlisPro, Agilent Technologies,
        Version 1.171.35.19 (release 27-10-2011 CrysAlis171 .NET)
        (compiled Oct 27 2011,15:02:11)
;
_computing_data_reduction
;
        CrysAlisPro, Agilent Technologies,
        Version 1.171.35.19 (release 27-10-2011 CrysAlis171 .NET)
        (compiled Oct 27 2011,15:02:11)
;
_computing_structure_refinement 'SHELXL-2014 (Sheldrick, 2014)'
_diffrn_ambient_temperature 130(2)
_diffrn_detector_area_resol_mean 10.4685
_diffrn_measured_fraction_theta_full 0.997
_diffrn_measured_fraction_theta_max 0.996
_diffrn_measurement_device_type 'Xcalibur, Atlas, Gemini'
_diffrn_measurement_method '\w scans'
_diffrn_orient_matrix_UB_11 0.0283881
_diffrn_orient_matrix_UB_12 -0.0013934
_diffrn_orient_matrix_UB_13 -0.0019255
_diffrn_orient_matrix_UB_21 0.001173
_diffrn_orient_matrix_UB_22 0.0431699
_diffrn_orient_matrix_UB_23 0.0028533
_diffrn_orient_matrix_UB_31 0.0035577
_diffrn_orient_matrix_UB_32 -0.0030983
_diffrn_orient_matrix_UB_33 0.0401137
_diffrn_radiation_monochromator graphite
_diffrn_radiation_type MoK\a
_diffrn_radiation_wavelength 0.71073
_diffrn_reflns_av_R_equivalents 0.0791
_diffrn_reflns_av_unetI/netI 0.1827
_diffrn_reflns_Laue_measured_fraction_full 0.997
_diffrn_reflns_Laue_measured_fraction_max 0.996
_diffrn_reflns_limit_h_max 24
_diffrn_reflns_limit_h_min -30
_diffrn_reflns_limit_k_max 19
_diffrn_reflns_limit_k_min -20
_diffrn_reflns_limit_l_max 21
_diffrn_reflns_limit_l_min -21
_diffrn_reflns_number 28645
_diffrn_reflns_point_group_measured_fraction_full 0.997
_diffrn_reflns_point_group_measured_fraction_max 0.996
_diffrn_reflns_theta_full 25.242
_diffrn_reflns_theta_max 26.089
_diffrn_reflns_theta_min 3.399
_exptl_absorpt_coefficient_mu 0.749
_exptl_absorpt_correction_T_max 0.976
_exptl_absorpt_correction_T_min 0.961
_exptl_absorpt_correction_type analytical
_exptl_absorpt_process_details
;
        CrysAlisPro, Agilent Technologies,
        Version 1.171.35.19 (release 27-10-2011 CrysAlis171 .NET)
        (compiled Oct 27 2011,15:02:11)
Analytical numeric absorption correction using a multifaceted crystal
                        model based on expressions derived by R.C. Clark & J.S.
        (Clark, R. C. & Reid, J. S. (1995). Acta Cryst. A51, 887-897)
;
_exptl_crystal_colour 'dark brown'
_exptl_crystal_density_diffrn 1.534
_exptl_crystal_description 'octahedral prism'
_exptl_crystal_F_000 3360
_exptl_crystal_size_max 0.1106
_exptl_crystal_size_mid 0.0708
_exptl_crystal_size_min 0.0611
_refine_diff_density_max 1.119
_refine_diff_density_min -0.907
_refine_diff_density_rms 0.094
_refine_ls_extinction_method none
_refine_ls_goodness_of_fit_ref 1.024
_refine_ls_hydrogen_treatment constr
_refine_ls_matrix_type full
_refine_ls_number_parameters 471
_refine_ls_number_reflns 7084
_refine_ls_number_restraints 30
_refine_ls_restrained_S_all 1.022
_refine_ls_R_factor_all 0.093
_refine_ls_R_factor_gt 0.0574
_refine_ls_shift/su_max 0
_refine_ls_shift/su_mean 0
_refine_ls_structure_factor_coef Fsqd
_refine_ls_weighting_details 'w=1/[\s^2^(Fo^2^)+(0.0550P)^2^+22.8570P] where P=(Fo^2^+2Fc^2^)/3'
_refine_ls_weighting_scheme calc
_refine_ls_wR_factor_gt 0.1234
_refine_ls_wR_factor_ref 0.1409
_reflns_number_gt 4948
_reflns_number_total 7084
_reflns_threshold_expression 'I > 2\s(I)'
_cod_data_source_file ic502547y_si_003.cif
_cod_data_source_block 1-amd-163ni
_cod_depositor_comments 'Adding full bibliography for 4342003--4342007.cif.'
_cod_original_sg_symbol_H-M 'C 2/c'
_cod_database_code 4342003

loop_
_symmetry_equiv_pos_as_xyz
'x, y, z'
'-x, y, -z+1/2'
'x+1/2, y+1/2, z'
'-x+1/2, y+1/2, -z+1/2'
'-x, -y, -z'
'x, -y, z-1/2'
'-x+1/2, -y+1/2, -z'
'x+1/2, -y+1/2, z-1/2'

loop_
_atom_site_label
_atom_site_type_symbol
_atom_site_fract_x
_atom_site_fract_y
_atom_site_fract_z
_atom_site_U_iso_or_equiv
_atom_site_adp_type
_atom_site_occupancy
_atom_site_calc_flag
_atom_site_disorder_assembly
_atom_site_disorder_group
C1 C -0.11159(16) -0.0405(2) 0.1215(2) 0.0188(9) Uani 1 d . .
C2 C -0.13931(16) -0.0014(2) 0.0598(2) 0.0187(9) Uani 1 d . .
H2 H -0.1198 0.0293 0.0254 0.022 Uiso 1 calc . .
C3 C -0.19511(17) -0.0069(2) 0.0483(2) 0.0223(9) Uani 1 d . .
C4 C -0.22488(17) -0.0488(3) 0.0985(3) 0.0270(10) Uani 1 d . .
H4 H -0.2631 -0.0522 0.0904 0.032 Uiso 1 calc . .
C5 C -0.19755(18) -0.0858(3) 0.1612(3) 0.0298(10) Uani 1 d . .
C6 C -0.14198(17) -0.0821(2) 0.1719(2) 0.0244(9) Uani 1 d . .
H6 H -0.1241 -0.1086 0.2147 0.029 Uiso 1 calc . .
C7 C -0.22221(18) 0.0295(3) -0.0225(3) 0.0326(11) Uani 1 d . .
C8 C -0.2282(2) -0.1286(4) 0.2163(3) 0.0464(14) Uani 1 d . .
C9 C -0.05182(16) -0.0448(2) 0.1278(2) 0.0185(8) Uani 1 d . .
C10 C -0.02772(17) -0.1214(2) 0.1420(2) 0.0223(9) Uani 1 d . .
H10 H -0.0503 -0.1666 0.1514 0.027 Uiso 1 calc . .
C11 C 0.02756(17) -0.1340(2) 0.1431(2) 0.0255(10) Uani 1 d . .
C12 C 0.05931(16) -0.0677(2) 0.1275(2) 0.0234(9) Uani 1 d . .
H12 H 0.0972 -0.0748 0.1269 0.028 Uiso 1 calc . .
C13 C 0.03729(16) 0.0089(2) 0.1125(2) 0.0185(9) Uani 1 d . .
C14 C -0.01846(15) 0.0224(2) 0.1143(2) 0.0149(8) Uani 1 d . .
C16 C 0.07159(16) 0.0779(2) 0.0888(2) 0.0192(9) Uani 1 d . .
H16A H 0.0543 0.1018 0.0414 0.023 Uiso 1 calc . .
H16B H 0.1071 0.0557 0.0771 0.023 Uiso 1 calc . .
C15 C 0.0518(2) -0.2175(3) 0.1580(3) 0.0428(13) Uani 1 d . .
H15A H 0.0639 -0.2225 0.212 0.064 Uiso 1 calc . .
H15B H 0.0826 -0.2248 0.1273 0.064 Uiso 1 calc . .
H15C H 0.0245 -0.2594 0.1444 0.064 Uiso 1 calc . .
C17 C -0.11856(15) 0.2307(2) 0.1989(2) 0.0160(8) Uani 1 d . .
C18 C -0.14978(15) 0.2794(2) 0.1475(2) 0.0168(8) Uani 1 d . .
C19 C -0.12821(15) 0.3573(2) 0.1180(2) 0.0178(8) Uani 1 d . .
C20 C -0.12111(16) 0.4249(2) 0.1660(2) 0.0215(9) Uani 1 d . .
H20 H -0.1296 0.4207 0.2174 0.026 Uiso 1 calc . .
C21 C -0.10183(18) 0.4980(2) 0.1397(2) 0.0253(10) Uani 1 d . .
C22 C -0.09010(17) 0.5057(2) 0.0653(2) 0.0232(9) Uani 1 d . .
H22 H -0.0773 0.5562 0.0472 0.028 Uiso 1 calc . .
C23 C -0.09701(16) 0.4395(2) 0.0169(2) 0.0210(9) Uani 1 d . .
C24 C -0.11602(15) 0.3657(2) 0.0432(2) 0.0189(9) Uani 1 d . .
H24 H -0.1207 0.3206 0.0095 0.023 Uiso 1 calc . .
C25 C -0.0944(2) 0.5684(3) 0.1932(3) 0.0410(13) Uani 1 d . .
C26 C -0.08578(18) 0.4500(3) -0.0642(2) 0.0269(10) Uani 1 d . .
C27 C -0.20234(16) 0.2554(2) 0.1243(2) 0.0215(9) Uani 1 d . .
H27 H -0.2228 0.2868 0.0869 0.026 Uiso 1 calc . .
C28 C 0.10826(15) 0.1051(2) 0.2168(2) 0.0173(8) Uani 1 d . .
H28A H 0.0801 0.0783 0.2448 0.021 Uiso 1 calc . .
H28B H 0.1325 0.0617 0.2004 0.021 Uiso 1 calc . .
C29 C 0.14065(15) 0.1607(2) 0.2710(2) 0.0157(8) Uani 1 d . .
C30 C 0.19368(16) 0.1410(2) 0.2931(2) 0.0197(9) Uani 1 d . .
H30 H 0.2091 0.0942 0.2715 0.024 Uiso 1 calc . .
C31 C 0.22528(16) 0.1870(2) 0.3456(2) 0.0201(9) Uani 1 d . .
C32 C 0.28357(17) 0.1650(3) 0.3676(3) 0.0300(10) Uani 1 d . .
H32A H 0.293 0.1804 0.4206 0.045 Uiso 1 calc . .
H32B H 0.307 0.1942 0.3346 0.045 Uiso 1 calc . .
H32C H 0.2885 0.106 0.3617 0.045 Uiso 1 calc . .
C33 C 0.12058(16) 0.2040(2) 0.1161(2) 0.0196(9) Uani 1 d . .
H33A H 0.156 0.1763 0.1166 0.024 Uiso 1 calc . .
H33B H 0.1249 0.2507 0.1516 0.024 Uiso 1 calc . .
C34 C 0.10670(18) 0.2380(3) 0.0360(2) 0.0272(10) Uani 1 d . .
H34 H 0.1043 0.1913 -0.0007 0.033 Uiso 1 calc . .
C35 C 0.1536(2) 0.2932(3) 0.0173(3) 0.0408(12) Uani 1 d . .
H35A H 0.1557 0.3402 0.0519 0.061 Uiso 1 calc . .
H35B H 0.1475 0.3125 -0.0352 0.061 Uiso 1 calc . .
H35C H 0.1875 0.2624 0.0233 0.061 Uiso 1 calc . .
C36 C 0.05351(19) 0.2847(3) 0.0280(3) 0.0351(11) Uani 1 d . .
H36A H 0.0237 0.2475 0.0369 0.053 Uiso 1 calc . .
H36B H 0.048 0.3074 -0.0234 0.053 Uiso 1 calc . .
H36C H 0.0546 0.3291 0.0653 0.053 Uiso 1 calc . .
S1 S -0.04372(4) 0.12292(6) 0.10165(6) 0.0177(2) Uani 1 d . .
S2 S -0.05219(4) 0.26371(5) 0.22617(5) 0.0147(2) Uani 1 d . .
Ni1 Ni 0.01330(2) 0.19455(3) 0.17730(3) 0.01376(14) Uani 1 d . .
F1 F -0.21103(14) -0.0115(2) -0.08416(16) 0.0664(10) Uani 1 d . .
F2 F -0.20535(15) 0.1056(2) -0.0343(2) 0.0734(11) Uani 1 d . .
F3 F -0.27492(11) 0.0328(2) -0.02319(17) 0.0583(9) Uani 1 d . .
F7 F -0.09138(13) 0.38246(16) -0.10433(15) 0.0473(8) Uani 1 d . .
F8 F -0.03895(13) 0.4823(3) -0.07234(17) 0.0769(12) Uani 1 d . .
F9 F -0.12132(14) 0.50196(18) -0.10068(16) 0.0545(9) Uani 1 d . .
F10 F -0.0725(2) 0.63304(19) 0.16319(18) 0.0914(15) Uani 1 d . .
F11 F -0.13889(17) 0.5916(2) 0.2202(3) 0.0970(15) Uani 1 d . .
F12 F -0.06197(16) 0.5498(2) 0.25470(18) 0.0707(11) Uani 1 d . .
N1 N 0.08095(13) 0.14504(19) 0.14649(18) 0.0169(7) Uani 1 d . .
F5_a F -0.1994(5) -0.1623(6) 0.2759(7) 0.0779(13) Uani 0.474(4) d A 1
F6_a F -0.2587(3) -0.0720(5) 0.2579(5) 0.0779(13) Uani 0.474(4) d A 1
F4_a F -0.2668(4) -0.1764(6) 0.1913(5) 0.0779(13) Uani 0.474(4) d A 1
F5A_b F -0.2091(4) -0.1261(5) 0.2851(6) 0.0779(13) Uani 0.526(4) d A 2
F4A_b F -0.2273(3) -0.2144(5) 0.1986(4) 0.0779(13) Uani 0.526(4) d A 2
F6A_b F -0.2810(3) -0.1204(5) 0.2065(5) 0.0779(13) Uani 0.526(4) d A 2

loop_
_atom_site_aniso_label
_atom_site_aniso_U_11
_atom_site_aniso_U_22
_atom_site_aniso_U_33
_atom_site_aniso_U_23
_atom_site_aniso_U_13
_atom_site_aniso_U_12
C1 0.020(2) 0.0165(19) 0.018(2) -0.0070(17) -0.0046(17) -0.0017(16)
C2 0.024(2) 0.0148(19) 0.018(2) -0.0044(17) 0.0024(17) 0.0000(16)
C3 0.022(2) 0.022(2) 0.022(2) -0.0062(18) -0.0019(18) 0.0034(17)
C4 0.018(2) 0.028(2) 0.033(3) -0.005(2) -0.0029(19) -0.0023(18)
C5 0.028(2) 0.027(2) 0.035(3) -0.002(2) 0.003(2) -0.0064(19)
C6 0.025(2) 0.023(2) 0.024(2) 0.0044(19) -0.0015(19) -0.0024(18)
C7 0.025(3) 0.042(3) 0.030(3) -0.004(2) -0.002(2) 0.007(2)
C8 0.028(3) 0.065(4) 0.046(3) 0.018(3) -0.002(2) -0.013(3)
C9 0.021(2) 0.019(2) 0.015(2) -0.0041(17) -0.0018(17) -0.0003(16)
C10 0.025(2) 0.0149(19) 0.026(2) -0.0026(18) -0.0037(18) -0.0044(17)
C11 0.029(2) 0.019(2) 0.027(2) -0.0059(19) -0.0084(19) 0.0037(18)
C12 0.017(2) 0.023(2) 0.030(2) -0.0111(19) -0.0032(18) 0.0037(17)
C13 0.020(2) 0.020(2) 0.015(2) -0.0084(17) 0.0009(16) -0.0021(16)
C14 0.020(2) 0.0160(19) 0.0086(18) -0.0036(15) -0.0027(16) 0.0018(15)
C16 0.018(2) 0.025(2) 0.015(2) -0.0070(17) 0.0004(16) -0.0001(17)
C15 0.034(3) 0.021(2) 0.071(4) -0.004(2) -0.009(3) 0.006(2)
C17 0.0144(19) 0.0160(18) 0.0176(19) -0.0008(17) 0.0015(16) 0.0013(15)
C18 0.019(2) 0.0175(19) 0.0138(19) -0.0003(16) 0.0012(16) 0.0039(16)
C19 0.0130(19) 0.020(2) 0.020(2) 0.0002(17) -0.0025(16) 0.0034(16)
C20 0.025(2) 0.022(2) 0.017(2) 0.0007(18) 0.0020(18) 0.0055(17)
C21 0.034(3) 0.019(2) 0.022(2) -0.0041(18) -0.0004(19) 0.0000(18)
C22 0.027(2) 0.020(2) 0.022(2) 0.0046(18) 0.0014(18) -0.0003(17)
C23 0.019(2) 0.023(2) 0.021(2) 0.0054(18) -0.0004(17) 0.0025(17)
C24 0.018(2) 0.020(2) 0.019(2) -0.0021(17) 0.0013(17) 0.0031(16)
C25 0.071(4) 0.030(3) 0.023(3) -0.004(2) 0.011(3) -0.004(3)
C26 0.032(3) 0.026(2) 0.022(2) -0.001(2) 0.003(2) -0.0025(19)
C27 0.018(2) 0.025(2) 0.020(2) -0.0001(18) -0.0049(17) 0.0048(17)
C28 0.016(2) 0.0132(18) 0.023(2) 0.0006(17) 0.0008(17) 0.0048(15)
C29 0.015(2) 0.0171(19) 0.0153(19) 0.0023(16) 0.0028(16) 0.0005(15)
C30 0.019(2) 0.019(2) 0.022(2) 0.0003(17) 0.0029(17) 0.0009(16)
C31 0.016(2) 0.025(2) 0.020(2) 0.0014(18) 0.0001(16) -0.0009(17)
C32 0.021(2) 0.033(2) 0.034(3) -0.001(2) -0.006(2) 0.0023(19)
C33 0.016(2) 0.023(2) 0.020(2) 0.0005(18) 0.0023(17) -0.0030(16)
C34 0.032(3) 0.029(2) 0.021(2) 0.0012(19) 0.0036(19) -0.0064(19)
C35 0.040(3) 0.048(3) 0.035(3) 0.017(2) 0.010(2) -0.008(2)
C36 0.038(3) 0.036(3) 0.030(3) 0.014(2) -0.002(2) -0.009(2)
S1 0.0179(5) 0.0155(5) 0.0189(5) -0.0022(4) -0.0032(4) 0.0006(4)
S2 0.0142(5) 0.0139(4) 0.0159(5) 0.0010(4) -0.0007(4) 0.0003(4)
Ni1 0.0140(3) 0.0137(2) 0.0134(3) -0.0007(2) 0.00022(19) -0.0003(2)
F1 0.065(2) 0.106(3) 0.0265(16) -0.0073(17) -0.0094(15) 0.045(2)
F2 0.075(2) 0.057(2) 0.080(3) 0.0371(19) -0.039(2) -0.0067(18)
F3 0.0215(15) 0.108(3) 0.0446(18) 0.0117(18) -0.0039(13) 0.0188(16)
F7 0.086(2) 0.0318(15) 0.0264(15) -0.0050(12) 0.0195(15) 0.0002(15)
F8 0.048(2) 0.153(4) 0.0315(17) -0.003(2) 0.0126(15) -0.053(2)
F9 0.088(2) 0.0468(17) 0.0280(15) 0.0101(14) 0.0029(16) 0.0243(17)
F10 0.205(5) 0.0378(18) 0.0335(18) -0.0100(15) 0.023(2) -0.059(2)
F11 0.090(3) 0.075(3) 0.129(4) -0.070(3) 0.027(3) 0.007(2)
F12 0.113(3) 0.061(2) 0.0344(18) -0.0180(16) -0.0158(19) -0.010(2)
N1 0.0176(17) 0.0173(16) 0.0160(17) -0.0015(14) 0.0017(14) -0.0014(13)
F5_a 0.072(3) 0.096(4) 0.069(2) 0.024(3) 0.026(2) -0.031(3)
F6_a 0.072(3) 0.096(4) 0.069(2) 0.024(3) 0.026(2) -0.031(3)
F4_a 0.072(3) 0.096(4) 0.069(2) 0.024(3) 0.026(2) -0.031(3)
F5A_b 0.072(3) 0.096(4) 0.069(2) 0.024(3) 0.026(2) -0.031(3)
F4A_b 0.072(3) 0.096(4) 0.069(2) 0.024(3) 0.026(2) -0.031(3)
F6A_b 0.072(3) 0.096(4) 0.069(2) 0.024(3) 0.026(2) -0.031(3)

loop_
_atom_type_symbol
_atom_type_description
_atom_type_scat_dispersion_real
_atom_type_scat_dispersion_imag
_atom_type_scat_source
C C 0.0033 0.0016 'International Tables Vol C Tables 4.2.6.8 and 6.1.1.4'
H H 0 0 'International Tables Vol C Tables 4.2.6.8 and 6.1.1.4'
S S 0.1246 0.1234 'International Tables Vol C Tables 4.2.6.8 and 6.1.1.4'
Ni Ni 0.3393 1.1124 'International Tables Vol C Tables 4.2.6.8 and 6.1.1.4'
F F 0.0171 0.0103 'International Tables Vol C Tables 4.2.6.8 and 6.1.1.4'
N N 0.0061 0.0033 'International Tables Vol C Tables 4.2.6.8 and 6.1.1.4'

loop_
_exptl_crystal_face_index_h
_exptl_crystal_face_index_k
_exptl_crystal_face_index_l
_exptl_crystal_face_perp_dist
-7 -19 13 0.0354
7 19 -13 0.0354
9 19 11 0.0358
-9 -19 -11 0.0358
-17 2 22 0.0354
17 -2 -22 0.0354
33 -6 3 0.0429
-33 6 -3 0.0429
19 -19 -2 0.037
-19 19 2 0.037
-13 14 18 0.0305
13 -14 -18 0.0305

loop_
_geom_angle_atom_site_label_1
_geom_angle_atom_site_label_2
_geom_angle_atom_site_label_3
_geom_angle
_geom_angle_site_symmetry_1
_geom_angle_site_symmetry_3
C6 C1 C2 117.7(4) . .
C6 C1 C9 121.3(4) . .
C2 C1 C9 120.6(4) . .
C3 C2 C1 120.6(4) . .
C3 C2 H2 119.7 . .
C1 C2 H2 119.7 . .
C4 C3 C2 121.3(4) . .
C4 C3 C7 120.4(4) . .
C2 C3 C7 118.2(4) . .
C3 C4 C5 118.4(4) . .
C3 C4 H4 120.8 . .
C5 C4 H4 120.8 . .
C6 C5 C4 120.6(4) . .
C6 C5 C8 120.0(4) . .
C4 C5 C8 119.4(4) . .
C5 C6 C1 121.5(4) . .
C5 C6 H6 119.3 . .
C1 C6 H6 119.3 . .
F3 C7 F1 106.7(4) . .
F3 C7 F2 106.7(4) . .
F1 C7 F2 104.8(4) . .
F3 C7 C3 114.0(4) . .
F1 C7 C3 112.0(4) . .
F2 C7 C3 112.1(4) . .
F5A_b C8 F6A_b 114.6(7) . .
F4_a C8 F5_a 110.8(7) . .
F4_a C8 F6_a 99.2(7) . .
F5_a C8 F6_a 97.7(7) . .
F5A_b C8 F4A_b 103.1(6) . .
F6A_b C8 F4A_b 96.0(6) . .
F5A_b C8 C5 116.5(6) . .
F4_a C8 C5 118.5(6) . .
F6A_b C8 C5 115.6(5) . .
F5_a C8 C5 116.3(6) . .
F6_a C8 C5 110.9(5) . .
F4A_b C8 C5 107.8(5) . .
C10 C9 C14 118.7(4) . .
C10 C9 C1 117.8(3) . .
C14 C9 C1 123.3(3) . .
C11 C10 C9 122.9(4) . .
C11 C10 H10 118.5 . .
C9 C10 H10 118.5 . .
C12 C11 C10 117.3(4) . .
C12 C11 C15 121.4(4) . .
C10 C11 C15 121.2(4) . .
C11 C12 C13 121.8(4) . .
C11 C12 H12 119.1 . .
C13 C12 H12 119.1 . .
C12 C13 C14 120.9(4) . .
C12 C13 C16 120.8(4) . .
C14 C13 C16 118.1(3) . .
C13 C14 C9 118.3(3) . .
C13 C14 S1 119.0(3) . .
C9 C14 S1 122.7(3) . .
C13 C16 N1 115.1(3) . .
C13 C16 H16A 108.5 . .
N1 C16 H16A 108.5 . .
C13 C16 H16B 108.5 . .
N1 C16 H16B 108.5 . .
H16A C16 H16B 107.5 . .
C11 C15 H15A 109.5 . .
C11 C15 H15B 109.5 . .
H15A C15 H15B 109.5 . .
C11 C15 H15C 109.5 . .
H15A C15 H15C 109.5 . .
H15B C15 H15C 109.5 . .
C29 C17 C18 120.2(3) 2 .
C29 C17 S2 122.4(3) 2 .
C18 C17 S2 117.4(3) . .
C27 C18 C17 119.3(3) . .
C27 C18 C19 119.4(3) . .
C17 C18 C19 121.2(3) . .
C24 C19 C20 118.2(4) . .
C24 C19 C18 121.9(3) . .
C20 C19 C18 119.8(3) . .
C21 C20 C19 120.8(4) . .
C21 C20 H20 119.6 . .
C19 C20 H20 119.6 . .
C22 C21 C20 120.4(4) . .
C22 C21 C25 120.7(4) . .
C20 C21 C25 118.9(4) . .
C21 C22 C23 119.6(4) . .
C21 C22 H22 120.2 . .
C23 C22 H22 120.2 . .
C22 C23 C24 120.2(4) . .
C22 C23 C26 118.6(4) . .
C24 C23 C26 121.1(4) . .
C19 C24 C23 120.7(4) . .
C19 C24 H24 119.7 . .
C23 C24 H24 119.7 . .
F11 C25 F10 107.7(5) . .
F11 C25 F12 104.2(4) . .
F10 C25 F12 105.6(5) . .
F11 C25 C21 113.1(5) . .
F10 C25 C21 113.5(4) . .
F12 C25 C21 112.1(4) . .
F8 C26 F7 109.9(4) . .
F8 C26 F9 104.4(4) . .
F7 C26 F9 103.6(4) . .
F8 C26 C23 113.1(4) . .
F7 C26 C23 113.6(3) . .
F9 C26 C23 111.4(4) . .
C31 C27 C18 121.3(4) 2 .
C31 C27 H27 119.3 2 .
C18 C27 H27 119.3 . .
C29 C28 N1 116.2(3) . .
C29 C28 H28A 108.2 . .
N1 C28 H28A 108.2 . .
C29 C28 H28B 108.2 . .
N1 C28 H28B 108.2 . .
H28A C28 H28B 107.4 . .
C30 C29 C17 118.6(4) . 2
C30 C29 C28 119.2(3) . .
C17 C29 C28 122.2(3) 2 .
C29 C30 C31 122.5(4) . .
C29 C30 H30 118.7 . .
C31 C30 H30 118.7 . .
C27 C31 C30 117.9(4) 2 .
C27 C31 C32 120.7(4) 2 .
C30 C31 C32 121.4(4) . .
C31 C32 H32A 109.5 . .
C31 C32 H32B 109.5 . .
H32A C32 H32B 109.5 . .
C31 C32 H32C 109.5 . .
H32A C32 H32C 109.5 . .
H32B C32 H32C 109.5 . .
N1 C33 C34 117.1(3) . .
N1 C33 H33A 108 . .
C34 C33 H33A 108 . .
N1 C33 H33B 108 . .
C34 C33 H33B 108 . .
H33A C33 H33B 107.3 . .
C36 C34 C35 110.6(4) . .
C36 C34 C33 113.4(3) . .
C35 C34 C33 107.1(4) . .
C36 C34 H34 108.5 . .
C35 C34 H34 108.5 . .
C33 C34 H34 108.5 . .
C34 C35 H35A 109.5 . .
C34 C35 H35B 109.5 . .
H35A C35 H35B 109.5 . .
C34 C35 H35C 109.5 . .
H35A C35 H35C 109.5 . .
H35B C35 H35C 109.5 . .
C34 C36 H36A 109.5 . .
C34 C36 H36B 109.5 . .
H36A C36 H36B 109.5 . .
C34 C36 H36C 109.5 . .
H36A C36 H36C 109.5 . .
H36B C36 H36C 109.5 . .
C14 S1 Ni1 102.37(13) . .
C17 S2 Ni1 113.31(13) . 2
C17 S2 Ni1 115.86(13) . .
Ni1 S2 Ni1 75.42(4) 2 .
N1 Ni1 S2 95.37(9) . 2
N1 Ni1 S1 97.69(9) . .
S2 Ni1 S1 164.21(4) 2 .
N1 Ni1 S2 169.34(10) . .
S2 Ni1 S2 74.10(4) 2 .
S1 Ni1 S2 92.97(4) . .
N1 Ni1 Ni1 122.56(9) . 2
S2 Ni1 Ni1 52.44(3) 2 2
S1 Ni1 Ni1 112.44(3) . 2
S2 Ni1 Ni1 52.15(3) . 2
C16 N1 C33 107.2(3) . .
C16 N1 C28 105.9(3) . .
C33 N1 C28 107.8(3) . .
C16 N1 Ni1 113.4(2) . .
C33 N1 Ni1 115.4(2) . .
C28 N1 Ni1 106.6(2) . .

loop_
_geom_bond_atom_site_label_1
_geom_bond_atom_site_label_2
_geom_bond_distance
_geom_bond_site_symmetry_2
C1 C6 1.391(6) .
C1 C2 1.396(6) .
C1 C9 1.481(5) .
C2 C3 1.387(6) .
C2 H2 0.95 .
C3 C4 1.380(6) .
C3 C7 1.497(6) .
C4 C5 1.391(6) .
C4 H4 0.95 .
C5 C6 1.379(6) .
C5 C8 1.461(7) .
C6 H6 0.95 .
C7 F3 1.309(5) .
C7 F1 1.327(5) .
C7 F2 1.335(6) .
C8 F5A_b 1.270(12) .
C8 F4_a 1.287(10) .
C8 F6A_b 1.314(9) .
C8 F5_a 1.345(13) .
C8 F6_a 1.435(10) .
C8 F4A_b 1.440(10) .
C9 C10 1.403(5) .
C9 C14 1.409(5) .
C10 C11 1.387(6) .
C10 H10 0.95 .
C11 C12 1.383(6) .
C11 C15 1.507(6) .
C12 C13 1.384(5) .
C12 H12 0.95 .
C13 C14 1.405(5) .
C13 C16 1.495(5) .
C14 S1 1.769(4) .
C16 N1 1.504(5) .
C16 H16A 0.99 .
C16 H16B 0.99 .
C15 H15A 0.98 .
C15 H15B 0.98 .
C15 H15C 0.98 .
C17 C29 1.393(5) 2
C17 C18 1.396(5) .
C17 S2 1.765(4) .
C18 C27 1.393(5) .
C18 C19 1.493(5) .
C19 C24 1.386(5) .
C19 C20 1.397(6) .
C20 C21 1.383(6) .
C20 H20 0.95 .
C21 C22 1.374(6) .
C21 C25 1.493(6) .
C22 C23 1.382(6) .
C22 H22 0.95 .
C23 C24 1.390(5) .
C23 C26 1.491(6) .
C24 H24 0.95 .
C25 F11 1.295(6) .
C25 F10 1.319(6) .
C25 F12 1.334(6) .
C26 F8 1.295(5) .
C26 F7 1.315(5) .
C26 F9 1.351(5) .
C27 C31 1.383(6) 2
C27 H27 0.95 .
C28 C29 1.506(5) .
C28 N1 1.515(5) .
C28 H28A 0.99 .
C28 H28B 0.99 .
C29 C30 1.382(5) .
C29 C17 1.393(5) 2
C30 C31 1.388(6) .
C30 H30 0.95 .
C31 C27 1.383(6) 2
C31 C32 1.512(5) .
C32 H32A 0.98 .
C32 H32B 0.98 .
C32 H32C 0.98 .
C33 N1 1.507(5) .
C33 C34 1.533(6) .
C33 H33A 0.99 .
C33 H33B 0.99 .
C34 C36 1.523(6) .
C34 C35 1.531(6) .
C34 H34 1 .
C35 H35A 0.98 .
C35 H35B 0.98 .
C35 H35C 0.98 .
C36 H36A 0.98 .
C36 H36B 0.98 .
C36 H36C 0.98 .
S1 Ni1 2.2056(10) .
S2 Ni1 2.2040(10) 2
S2 Ni1 2.2126(10) .
Ni1 N1 1.980(3) .
Ni1 S2 2.2041(10) 2
Ni1 Ni1 2.7014(10) 2

loop_
_geom_torsion_atom_site_label_1
_geom_torsion_atom_site_label_2
_geom_torsion_atom_site_label_3
_geom_torsion_atom_site_label_4
_geom_torsion
_geom_torsion_site_symmetry_1
_geom_torsion_site_symmetry_4
C6 C1 C2 C3 -2.3(5) . .
C9 C1 C2 C3 171.1(3) . .
C1 C2 C3 C4 2.1(6) . .
C1 C2 C3 C7 -174.4(4) . .
C2 C3 C4 C5 -0.2(6) . .
C7 C3 C4 C5 176.2(4) . .
C3 C4 C5 C6 -1.3(6) . .
C3 C4 C5 C8 178.3(4) . .
C4 C5 C6 C1 1.1(7) . .
C8 C5 C6 C1 -178.6(4) . .
C2 C1 C6 C5 0.8(6) . .
C9 C1 C6 C5 -172.5(4) . .
C4 C3 C7 F3 13.5(6) . .
C2 C3 C7 F3 -170.0(4) . .
C4 C3 C7 F1 -107.8(5) . .
C2 C3 C7 F1 68.8(5) . .
C4 C3 C7 F2 134.8(4) . .
C2 C3 C7 F2 -48.7(5) . .
C6 C5 C8 F5A_b 33.1(9) . .
C4 C5 C8 F5A_b -146.6(7) . .
C6 C5 C8 F4_a -135.6(8) . .
C4 C5 C8 F4_a 44.7(9) . .
C6 C5 C8 F6A_b 172.0(6) . .
C4 C5 C8 F6A_b -7.7(9) . .
C6 C5 C8 F5_a 0.3(9) . .
C4 C5 C8 F5_a -179.4(7) . .
C6 C5 C8 F6_a 110.7(6) . .
C4 C5 C8 F6_a -69.0(7) . .
C6 C5 C8 F4A_b -82.1(6) . .
C4 C5 C8 F4A_b 98.2(6) . .
C6 C1 C9 C10 43.2(5) . .
C2 C1 C9 C10 -129.9(4) . .
C6 C1 C9 C14 -141.9(4) . .
C2 C1 C9 C14 44.9(5) . .
C14 C9 C10 C11 -0.3(6) . .
C1 C9 C10 C11 174.8(4) . .
C9 C10 C11 C12 -1.6(6) . .
C9 C10 C11 C15 -179.4(4) . .
C10 C11 C12 C13 1.1(6) . .
C15 C11 C12 C13 178.9(4) . .
C11 C12 C13 C14 1.3(6) . .
C11 C12 C13 C16 -174.4(4) . .
C12 C13 C14 C9 -3.2(6) . .
C16 C13 C14 C9 172.6(3) . .
C12 C13 C14 S1 175.4(3) . .
C16 C13 C14 S1 -8.8(5) . .
C10 C9 C14 C13 2.7(5) . .
C1 C9 C14 C13 -172.1(3) . .
C10 C9 C14 S1 -175.9(3) . .
C1 C9 C14 S1 9.3(5) . .
C12 C13 C16 N1 -111.0(4) . .
C14 C13 C16 N1 73.2(4) . .
C29 C17 C18 C27 -2.7(6) 2 .
S2 C17 C18 C27 179.8(3) . .
C29 C17 C18 C19 176.2(3) 2 .
S2 C17 C18 C19 -1.3(5) . .
C27 C18 C19 C24 -70.9(5) . .
C17 C18 C19 C24 110.2(4) . .
C27 C18 C19 C20 107.5(4) . .
C17 C18 C19 C20 -71.4(5) . .
C24 C19 C20 C21 -0.7(6) . .
C18 C19 C20 C21 -179.2(4) . .
C19 C20 C21 C22 1.0(6) . .
C19 C20 C21 C25 -179.4(4) . .
C20 C21 C22 C23 -0.8(6) . .
C25 C21 C22 C23 179.6(4) . .
C21 C22 C23 C24 0.4(6) . .
C21 C22 C23 C26 178.0(4) . .
C20 C19 C24 C23 0.3(6) . .
C18 C19 C24 C23 178.7(4) . .
C22 C23 C24 C19 -0.1(6) . .
C26 C23 C24 C19 -177.6(4) . .
C22 C21 C25 F11 118.5(5) . .
C20 C21 C25 F11 -61.1(6) . .
C22 C21 C25 F10 -4.6(7) . .
C20 C21 C25 F10 175.8(5) . .
C22 C21 C25 F12 -124.1(5) . .
C20 C21 C25 F12 56.3(6) . .
C22 C23 C26 F8 51.1(6) . .
C24 C23 C26 F8 -131.3(4) . .
C22 C23 C26 F7 177.2(4) . .
C24 C23 C26 F7 -5.2(6) . .
C22 C23 C26 F9 -66.2(5) . .
C24 C23 C26 F9 111.4(4) . .
C17 C18 C27 C31 3.8(6) . 2
C19 C18 C27 C31 -175.1(4) . 2
N1 C28 C29 C30 -127.0(4) . .
N1 C28 C29 C17 54.5(5) . 2
C17 C29 C30 C31 1.7(6) 2 .
C28 C29 C30 C31 -176.8(4) . .
C29 C30 C31 C27 -0.7(6) . 2
C29 C30 C31 C32 -178.8(4) . .
N1 C33 C34 C36 59.6(5) . .
N1 C33 C34 C35 -178.0(4) . .
C13 C14 S1 Ni1 -46.1(3) . .
C9 C14 S1 Ni1 132.5(3) . .
C29 C17 S2 Ni1 -8.3(4) 2 2
C18 C17 S2 Ni1 169.1(3) . 2
C29 C17 S2 Ni1 76.2(3) 2 .
C18 C17 S2 Ni1 -106.4(3) . .
C13 C16 N1 C33 174.3(3) . .
C13 C16 N1 C28 59.3(4) . .
C13 C16 N1 Ni1 -57.2(4) . .
C34 C33 N1 C16 53.5(4) . .
C34 C33 N1 C28 167.2(3) . .
C34 C33 N1 Ni1 -73.8(4) . .
C29 C28 N1 C16 157.4(3) . .
C29 C28 N1 C33 42.8(4) . .
C29 C28 N1 Ni1 -81.6(3) . .
